data_1564815
loop_
_publ_author_name
'Somov, N.V.'
'Chausov, F.F.'

_publ_section_title
;
 Synthesis and Structure of New Light-Resistant Bactericide
 Bis(nitrilotrismethylenephosphonato)diaquatetrasilver Monohydrate
 {Ag4[NH(CH2PO3H)3]2(H2O)2} H2O
;
_journal_issue 1
_journal_name_full
;
 Crystallography Reports
;
_journal_page_first 39
_journal_page_last 43
_journal_paper_doi 10.1134/S1063774516010235
_journal_volume 61
_journal_year 2016
_chemical_formula_sum 'C6 H26 Ag4 N2 O21 P6'
_chemical_formula_weight 1079.59
_space_group_IT_number 2
_space_group_name_Hall '-P 1'
_space_group_name_H-M_alt 'P -1'
_symmetry_cell_setting triclinic
_symmetry_Int_Tables_number 2
_symmetry_space_group_name_Hall '-P 1'
_symmetry_space_group_name_H-M 'P -1'
_atom_sites_solution_hydrogens difmap
_audit_creation_date 2014-11-17T15:16:18-00:00
_audit_creation_method 'WinGX routine CIF_UPDATE'
_cell_angle_alpha 81.087(2)
_cell_angle_beta 88.356(2)
_cell_angle_gamma 82.132(2)
_cell_formula_units_Z 1
_cell_length_a 7.5806(2)
_cell_length_b 8.4946(2)
_cell_length_c 10.1092(3)
_cell_measurement_reflns_used 10982
_cell_measurement_temperature 293(2)
_cell_measurement_theta_max 34.933
_cell_measurement_theta_min 3.885
_cell_volume 637.04(3)
_computing_cell_refinement
;
        CrysAlisPro, Agilent Technologies,
        Version 1.171.37.35 (release 13-08-2014 CrysAlis171 .NET)
        (compiled Aug 13 2014,18:06:01)
;
_computing_data_collection
;
        CrysAlisPro, Agilent Technologies,
        Version 1.171.37.35 (release 13-08-2014 CrysAlis171 .NET)
        (compiled Aug 13 2014,18:06:01)
;
_computing_data_reduction
;
        CrysAlisPro, Agilent Technologies,
        Version 1.171.37.35 (release 13-08-2014 CrysAlis171 .NET)
        (compiled Aug 13 2014,18:06:01)
;
_computing_structure_refinement 'SHELXL-2014/7 (Sheldrick, 2014)'
_diffrn_ambient_temperature 293(2)
_diffrn_detector 'CCD plate'
_diffrn_detector_area_resol_mean 16.0302
_diffrn_detector_type Sapphire3
_diffrn_measured_fraction_theta_full 0.996
_diffrn_measured_fraction_theta_max 0.997
_diffrn_measurement_device 'four-circle diffractometer'
_diffrn_measurement_device_type 'Xcalibur, Sapphire3, Gemini'
_diffrn_measurement_method '\w scans'
_diffrn_orient_matrix_UB_11 0.0711573
_diffrn_orient_matrix_UB_12 -0.0032028
_diffrn_orient_matrix_UB_13 0.0448105
_diffrn_orient_matrix_UB_21 0.0321466
_diffrn_orient_matrix_UB_22 -0.079083
_diffrn_orient_matrix_UB_23 -0.0117679
_diffrn_orient_matrix_UB_31 0.0531582
_diffrn_orient_matrix_UB_32 0.0317839
_diffrn_orient_matrix_UB_33 -0.0538315
_diffrn_radiation_monochromator graphite
_diffrn_radiation_probe x-ray
_diffrn_radiation_type MoK\a
_diffrn_radiation_wavelength 0.71073
_diffrn_reflns_av_R_equivalents 0.0204
_diffrn_reflns_av_unetI/netI 0.0268
_diffrn_reflns_Laue_measured_fraction_full 0.996
_diffrn_reflns_Laue_measured_fraction_max 0.997
_diffrn_reflns_limit_h_max 10
_diffrn_reflns_limit_h_min -10
_diffrn_reflns_limit_k_max 12
_diffrn_reflns_limit_k_min -12
_diffrn_reflns_limit_l_max 14
_diffrn_reflns_limit_l_min -14
_diffrn_reflns_number 13522
_diffrn_reflns_point_group_measured_fraction_full 0.996
_diffrn_reflns_point_group_measured_fraction_max 0.997
_diffrn_reflns_theta_full 25.242
_diffrn_reflns_theta_max 30.506
_diffrn_reflns_theta_min 3.382
_diffrn_source 'Enhance (Mo) X-ray Source'
_exptl_absorpt_coefficient_mu 3.502
_exptl_absorpt_correction_T_max 0.846
_exptl_absorpt_correction_T_min 0.586
_exptl_absorpt_correction_type gaussian
_exptl_absorpt_process_details
;
        CrysAlisPro, Agilent Technologies,
        Version 1.171.37.35 (release 13-08-2014 CrysAlis171 .NET)
        (compiled Aug 13 2014,18:06:01)
Numerical absorption correction based on gaussian integration over
                        a multifaceted crystal model
        Empirical absorption correction using spherical harmonics,
 implemented in SCALE3 ABSPACK scaling algorithm.
;
_exptl_crystal_density_diffrn 2.814
_exptl_crystal_description prism
_exptl_crystal_F_000 522
_exptl_crystal_size_max 0.2201
_exptl_crystal_size_mid 0.1044
_exptl_crystal_size_min 0.0555
_refine_diff_density_max 0.857
_refine_diff_density_min -0.876
_refine_diff_density_rms 0.083
_refine_ls_extinction_coef 0.0127(4)
_refine_ls_extinction_expression Fc^*^=kFc[1+0.001xFc^2^\l^3^/sin(2\q)]^-1/4^
_refine_ls_extinction_method 'SHELXL-2014/7 (Sheldrick 2014'
_refine_ls_goodness_of_fit_ref 1.028
_refine_ls_hydrogen_treatment refxyz
_refine_ls_matrix_type full
_refine_ls_number_parameters 234
_refine_ls_number_reflns 3872
_refine_ls_number_restraints 7
_refine_ls_restrained_S_all 1.027
_refine_ls_R_factor_all 0.021
_refine_ls_R_factor_gt 0.0194
_refine_ls_shift/su_max 0.002
_refine_ls_shift/su_mean 0
_refine_ls_structure_factor_coef Fsqd
_refine_ls_weighting_details 'w=1/[\s^2^(Fo^2^)+(0.0179P)^2^+0.7304P] where P=(Fo^2^+2Fc^2^)/3'
_refine_ls_weighting_scheme calc
_refine_ls_wR_factor_gt 0.0453
_refine_ls_wR_factor_ref 0.046
_reflns_Friedel_coverage 0
_reflns_number_gt 3669
_reflns_number_total 3872
_reflns_threshold_expression 'I > 2\s(I)'
_cod_data_source_file tmpuw_aa53m
_cod_data_source_block ag
_cod_database_code 1564815

loop_
_symmetry_equiv_pos_as_xyz
'x, y, z'
'-x, -y, -z'

loop_
_atom_site_label
_atom_site_type_symbol
_atom_site_fract_x
_atom_site_fract_y
_atom_site_fract_z
_atom_site_U_iso_or_equiv
_atom_site_adp_type
_atom_site_occupancy
_atom_site_site_symmetry_order
_atom_site_calc_flag
_atom_site_refinement_flags_posn
_atom_site_refinement_flags_adp
_atom_site_refinement_flags_occupancy
_atom_site_disorder_assembly
_atom_site_disorder_group
C1 C 0.2564(2) 0.8948(2) 0.70010(19) 0.0197(3) Uani 1 1 d . . . . .
C2 C 0.1728(3) 0.6568(2) 0.85538(18) 0.0217(3) Uani 1 1 d . . . . .
C3 C 0.0487(2) 0.7196(2) 0.62472(17) 0.0176(3) Uani 1 1 d . . . . .
N1 N 0.20430(19) 0.72768(17) 0.71175(14) 0.0156(2) Uani 1 1 d . . . . .
O1 O 0.5820(2) 0.74050(16) 0.66266(14) 0.0249(3) Uani 1 1 d . . . . .
O2 O 0.5396(2) 1.04853(17) 0.6583(2) 0.0355(4) Uani 1 1 d . . . . .
O3 O 0.5281(3) 0.8637(2) 0.87325(17) 0.0400(4) Uani 1 1 d . . . . .
O4 O 0.7212(3) 0.60817(19) 0.97358(15) 0.0346(4) Uani 1 1 d . . . . .
O5 O 0.0658(2) 0.3616(2) 0.85376(17) 0.0308(3) Uani 1 1 d . . . . .
O6 O 0.62396(19) 0.59058(18) 0.22268(15) 0.0268(3) Uani 1 1 d . . . . .
O7 O 0.7226(2) 0.38998(16) 0.55941(15) 0.0261(3) Uani 1 1 d . . . . .
O8 O 0.1435(2) 0.90216(16) 0.39729(15) 0.0263(3) Uani 1 1 d . . . . .
O9 O 0.9453(2) 0.6938(2) 0.38329(15) 0.0303(3) Uani 1 1 d . . . . .
O10 O 0.7079(3) 0.1795(3) 0.8852(2) 0.0515(5) Uani 1 1 d D . . . .
O11 O 1.0360(8) 0.0335(6) 0.9823(8) 0.0767(17) Uani 0.5 1 d D . P . .
Ag1 Ag 0.61899(2) 0.67843(2) 0.44029(2) 0.02783(5) Uani 1 1 d . . . . .
Ag2 Ag 0.68248(2) 0.46719(2) 0.78850(2) 0.02980(5) Uani 1 1 d D . . . .
P1 P 0.49591(6) 0.88595(5) 0.71919(5) 0.01763(9) Uani 1 1 d . . . . .
P2 P 0.23434(6) 0.43919(5) 0.88050(4) 0.01879(9) Uani 1 1 d . . . . .
P3 P 0.11000(6) 0.72517(5) 0.44862(4) 0.01676(8) Uani 1 1 d . . . . .
H1 H 0.229(3) 0.950(3) 0.614(3) 0.025(6) Uiso 1 1 d . . . . .
H2 H 0.190(4) 0.945(3) 0.766(3) 0.030(7) Uiso 1 1 d . . . . .
H3 H 0.302(3) 0.666(3) 0.687(2) 0.019(5) Uiso 1 1 d . . . . .
H4 H 0.250(4) 0.693(3) 0.910(3) 0.027(6) Uiso 1 1 d . . . . .
H5 H 0.054(4) 0.687(3) 0.876(3) 0.029(7) Uiso 1 1 d . . . . .
H6 H 0.012(3) 0.622(3) 0.648(3) 0.027(6) Uiso 1 1 d . . . . .
H7 H -0.040(3) 0.801(3) 0.639(3) 0.024(6) Uiso 1 1 d . . . . .
H8 H 0.246(5) 0.913(4) 0.384(3) 0.046(9) Uiso 1 1 d . . . . .
H9 H 0.073(4) 0.342(4) 0.787(3) 0.044(9) Uiso 1 1 d . . . . .
H10 H 0.585(6) 0.785(5) 0.901(4) 0.077(14) Uiso 1 1 d . . . . .
H11 H 0.665(5) 0.149(5) 0.818(2) 0.079 Uiso 1 1 d D U . . .
H12 H 0.6451(15) 0.148(4) 0.9530(16) 0.079 Uiso 1 1 d D U . . .
H13 H 0.949(9) 0.091(8) 1.014(8) 0.079 Uiso 0.5 1 d D U P . .
H14 H 1.094(9) -0.023(11) 1.048(5) 0.079 Uiso 0.5 1 d D U P . .

loop_
_atom_site_aniso_label
_atom_site_aniso_U_11
_atom_site_aniso_U_22
_atom_site_aniso_U_33
_atom_site_aniso_U_23
_atom_site_aniso_U_13
_atom_site_aniso_U_12
C1 0.0206(8) 0.0147(7) 0.0241(8) -0.0024(6) -0.0027(6) -0.0035(6)
C2 0.0311(9) 0.0208(8) 0.0138(7) -0.0031(6) 0.0018(6) -0.0052(7)
C3 0.0151(7) 0.0196(7) 0.0186(7) -0.0021(6) -0.0014(6) -0.0047(6)
N1 0.0163(6) 0.0148(6) 0.0158(6) -0.0021(5) 0.0002(5) -0.0028(5)
O1 0.0296(7) 0.0226(6) 0.0216(6) -0.0050(5) 0.0013(5) 0.0010(5)
O2 0.0228(7) 0.0199(7) 0.0626(11) 0.0028(7) -0.0026(7) -0.0084(5)
O3 0.0476(10) 0.0435(10) 0.0270(8) -0.0162(7) -0.0166(7) 0.0163(8)
O4 0.0549(10) 0.0279(7) 0.0186(6) -0.0008(5) -0.0108(6) 0.0021(7)
O5 0.0343(8) 0.0369(8) 0.0270(7) -0.0114(6) 0.0069(6) -0.0192(6)
O6 0.0215(6) 0.0328(7) 0.0275(7) -0.0105(6) 0.0004(5) -0.0026(5)
O7 0.0270(7) 0.0207(6) 0.0289(7) -0.0043(5) 0.0048(5) 0.0022(5)
O8 0.0236(7) 0.0190(6) 0.0333(7) 0.0028(5) 0.0056(6) -0.0019(5)
O9 0.0257(7) 0.0465(9) 0.0223(7) -0.0073(6) -0.0034(5) -0.0145(6)
O10 0.0534(12) 0.0636(13) 0.0400(10) -0.0189(10) -0.0048(9) -0.0033(10)
O11 0.058(4) 0.046(3) 0.117(5) 0.008(3) -0.002(3) 0.005(2)
Ag1 0.03123(9) 0.02973(8) 0.02150(7) -0.00657(5) 0.00069(5) 0.00234(6)
Ag2 0.02948(9) 0.03087(8) 0.03012(8) -0.00969(6) -0.00249(6) -0.00166(6)
P1 0.0179(2) 0.01608(18) 0.0196(2) -0.00335(15) -0.00247(15) -0.00359(15)
P2 0.0233(2) 0.01866(19) 0.01454(19) -0.00162(15) -0.00225(15) -0.00378(16)
P3 0.01674(19) 0.01765(19) 0.01642(19) -0.00325(15) -0.00039(15) -0.00337(14)

loop_
_atom_type_symbol
_atom_type_description
_atom_type_scat_dispersion_real
_atom_type_scat_dispersion_imag
_atom_type_scat_source
C C 0.0033 0.0016 'International Tables Vol C Tables 4.2.6.8 and 6.1.1.4'
H H 0 0 'International Tables Vol C Tables 4.2.6.8 and 6.1.1.4'
N N 0.0061 0.0033 'International Tables Vol C Tables 4.2.6.8 and 6.1.1.4'
O O 0.0106 0.006 'International Tables Vol C Tables 4.2.6.8 and 6.1.1.4'
Ag Ag -0.8971 1.1015 'International Tables Vol C Tables 4.2.6.8 and 6.1.1.4'
P P 0.1023 0.0942 'International Tables Vol C Tables 4.2.6.8 and 6.1.1.4'

loop_
_exptl_crystal_face_index_h
_exptl_crystal_face_index_k
_exptl_crystal_face_index_l
_exptl_crystal_face_perp_dist
0 0 -14 0.0245
-9 -3 -8 0.0774
0 12 1 0.0516
0 0 14 0.029
8 0 9 0.0552
0 -12 -1 0.0461

loop_
_geom_angle_atom_site_label_1
_geom_angle_atom_site_label_2
_geom_angle_atom_site_label_3
_geom_angle
_geom_angle_site_symmetry_1
_geom_angle_site_symmetry_3
_geom_angle_publ_flag
N1 C1 P1 110.78(12) . . ?
N1 C1 H1 108.8(16) . . ?
P1 C1 H1 106.7(16) . . ?
N1 C1 H2 106.4(16) . . ?
P1 C1 H2 112.9(17) . . ?
H1 C1 H2 111(2) . . ?
N1 C2 P2 110.67(12) . . ?
N1 C2 H4 109.2(16) . . ?
P2 C2 H4 104.1(16) . . ?
N1 C2 H5 107.8(17) . . ?
P2 C2 H5 112.5(16) . . ?
H4 C2 H5 112(2) . . ?
N1 C3 P3 112.79(11) . . ?
N1 C3 H6 108.1(17) . . ?
P3 C3 H6 104.0(17) . . ?
N1 C3 H7 108.2(16) . . ?
P3 C3 H7 112.5(16) . . ?
H6 C3 H7 111(2) . . ?
C3 N1 C2 111.45(13) . . ?
C3 N1 C1 113.04(13) . . ?
C2 N1 C1 111.93(14) . . ?
C3 N1 H3 110.4(15) . . ?
C2 N1 H3 104.3(15) . . ?
C1 N1 H3 105.2(15) . . ?
P1 O1 Ag1 133.21(8) . . ?
P1 O1 Ag2 127.33(8) . . ?
Ag1 O1 Ag2 98.68(5) . . ?
P1 O2 Ag1 139.26(9) . 2_676 ?
P1 O3 H10 114(3) . . ?
P2 O4 Ag2 135.78(9) 2_667 . ?
P2 O5 H9 108(3) . . ?
P2 O6 Ag1 134.47(8) 2_666 . ?
P2 O6 Ag2 124.80(8) 2_666 2_666 ?
Ag1 O6 Ag2 100.56(5) . 2_666 ?
P3 O7 Ag2 110.83(8) 2_666 . ?
P3 O7 Ag1 133.19(8) 2_666 . ?
Ag2 O7 Ag1 93.55(4) . . ?
P3 O8 H8 114(2) . . ?
P3 O9 Ag1 138.78(9) 1_655 . ?
Ag2 O10 H11 96(3) . . ?
Ag2 O10 H12 121(2) . . ?
H11 O10 H12 107.1(16) . . ?
O11 O11 H13 74(6) 2_757 . ?
O11 O11 H14 76(6) 2_757 . ?
H13 O11 H14 108.0(18) . . ?
O1 Ag1 O6 171.81(5) . . ?
O1 Ag1 O2 91.88(6) . 2_676 ?
O6 Ag1 O2 90.47(6) . 2_676 ?
O1 Ag1 O9 105.14(5) . . ?
O6 Ag1 O9 81.83(5) . . ?
O2 Ag1 O9 104.50(5) 2_676 . ?
O1 Ag1 O7 84.13(5) . . ?
O6 Ag1 O7 92.16(5) . . ?
O2 Ag1 O7 169.19(5) 2_676 . ?
O9 Ag1 O7 86.26(5) . . ?
O4 Ag2 O6 111.51(6) . 2_666 ?
O4 Ag2 O10 105.71(6) . . ?
O6 Ag2 O10 77.51(6) 2_666 . ?
O4 Ag2 O1 84.97(5) . . ?
O6 Ag2 O1 87.84(5) 2_666 . ?
O10 Ag2 O1 164.22(6) . . ?
O4 Ag2 O7 158.52(6) . . ?
O6 Ag2 O7 86.21(5) 2_666 . ?
O10 Ag2 O7 89.51(6) . . ?
O1 Ag2 O7 83.64(4) . . ?
O2 P1 O1 119.04(9) . . ?
O2 P1 O3 108.45(11) . . ?
O1 P1 O3 110.24(9) . . ?
O2 P1 C1 105.66(8) . . ?
O1 P1 C1 106.93(8) . . ?
O3 P1 C1 105.64(10) . . ?
O6 P2 O4 119.31(10) 2_666 2_667 ?
O6 P2 O5 110.72(9) 2_666 . ?
O4 P2 O5 107.70(10) 2_667 . ?
O6 P2 C2 104.79(9) 2_666 . ?
O4 P2 C2 105.85(9) 2_667 . ?
O5 P2 C2 107.84(10) . . ?
O6 P2 H9 90.5(10) 2_666 . ?
O4 P2 H9 124.5(10) 2_667 . ?
O5 P2 H9 20.8(10) . . ?
C2 P2 H9 110.0(10) . . ?
O7 P3 O9 118.23(9) 2_666 1_455 ?
O7 P3 O8 110.93(8) 2_666 . ?
O9 P3 O8 108.84(9) 1_455 . ?
O7 P3 C3 107.83(8) 2_666 . ?
O9 P3 C3 104.40(8) 1_455 . ?
O8 P3 C3 105.72(8) . . ?

loop_
_geom_bond_atom_site_label_1
_geom_bond_atom_site_label_2
_geom_bond_distance
_geom_bond_site_symmetry_2
_geom_bond_publ_flag
C1 N1 1.511(2) . ?
C1 P1 1.8214(19) . ?
C1 H1 0.94(3) . ?
C1 H2 0.94(3) . ?
C2 N1 1.509(2) . ?
C2 P2 1.8231(19) . ?
C2 H4 0.93(3) . ?
C2 H5 0.93(3) . ?
C3 N1 1.507(2) . ?
C3 P3 1.8220(18) . ?
C3 H6 0.91(3) . ?
C3 H7 0.92(3) . ?
N1 H3 0.90(2) . ?
O1 P1 1.5018(14) . ?
O1 Ag1 2.3877(14) . ?
O1 Ag2 2.4990(14) . ?
O2 P1 1.4987(15) . ?
O2 Ag1 2.5311(15) 2_676 ?
O3 P1 1.5616(17) . ?
O3 H10 0.76(4) . ?
O4 P2 1.5029(15) 2_667 ?
O4 Ag2 2.4173(15) . ?
O5 P2 1.5635(16) . ?
O5 H9 0.72(3) . ?
O6 P2 1.4996(15) 2_666 ?
O6 Ag1 2.4277(14) . ?
O6 Ag2 2.4483(14) 2_666 ?
O7 P3 1.5006(14) 2_666 ?
O7 Ag2 2.5023(15) . ?
O7 Ag1 2.5854(14) . ?
O8 P3 1.5651(14) . ?
O8 H8 0.80(3) . ?
O9 P3 1.5030(15) 1_655 ?
O9 Ag1 2.5398(15) . ?
O10 Ag2 2.471(2) . ?
O10 H11 0.854(10) . ?
O10 H12 0.853(10) . ?
O11 O11 0.872(10) 2_757 ?
O11 H13 0.849(10) . ?
O11 H14 0.852(10) . ?
Ag1 O2 2.5312(15) 2_676 ?
Ag2 O6 2.4483(14) 2_666 ?
P2 O6 1.4996(15) 2_666 ?
P2 O4 1.5029(15) 2_667 ?
P2 H9 1.91(3) . ?
P3 O7 1.5007(14) 2_666 ?
P3 O9 1.5029(15) 1_455 ?
